data_4312170
loop_
_publ_author_name
'Jian Zhang'
'Zhao-Ji Li'
'Yao Kang'
'Jian-Kai Cheng'
'Yuan-Gen Yao'

_publ_section_title
;
 Hydrothermal Syntheses, Crystal Structures, and Properties of a Novel
 Class of 3,3',4,4'-Benzophenone-tetracarboxylate (BPTC) Polymers
;
_journal_name_full 'Inorganic Chemistry'
_journal_page_first 8085
_journal_page_last 8091
_journal_paper_doi 10.1021/ic0491074
_journal_volume 43
_journal_year 2004
_chemical_formula_moiety 'C74 H50 Cd2 Cu N8 O20'
_chemical_formula_sum 'C74 H50 Cd2 Cu N8 O20'
_chemical_formula_weight 1659.56
_chemical_name_systematic
;
 ?
;
_space_group_IT_number 2
_symmetry_cell_setting triclinic
_symmetry_space_group_name_Hall '-P 1'
_symmetry_space_group_name_H-M 'P -1'
_atom_sites_solution_hydrogens geom
_atom_sites_solution_primary direct
_atom_sites_solution_secondary difmap
_audit_creation_method SHELXL-97
_cell_angle_alpha 79.0110(10)
_cell_angle_beta 87.8000(10)
_cell_angle_gamma 80.9930(10)
_cell_formula_units_Z 1
_cell_length_a 7.52480(10)
_cell_length_b 10.8479(3)
_cell_length_c 20.2178(5)
_cell_measurement_reflns_used 4737
_cell_measurement_temperature 293(2)
_cell_measurement_theta_max 25.09
_cell_measurement_theta_min 1.03
_cell_volume 1600.04(6)
_computing_cell_refinement 'Siemens SMART & SAINT'
_computing_data_collection 'Siemens SMART'
_computing_data_reduction 'Siemens XPREP'
_computing_molecular_graphics 'Bruker SHELXTL'
_computing_publication_material 'Bruker SHELXTL'
_computing_structure_refinement 'Siemens SHELXTL'
_computing_structure_solution 'Siemens SHELXTL'
_diffrn_ambient_temperature 293(2)
_diffrn_measured_fraction_theta_full 0.966
_diffrn_measured_fraction_theta_max 0.966
_diffrn_measurement_device_type 'CCD area detector'
_diffrn_measurement_method 'phi and omega scans'
_diffrn_radiation_monochromator graphite
_diffrn_radiation_source 'fine-focus sealed tube'
_diffrn_radiation_type MoK\a
_diffrn_radiation_wavelength 0.71073
_diffrn_reflns_av_R_equivalents 0.0266
_diffrn_reflns_av_sigmaI/netI 0.0446
_diffrn_reflns_limit_h_max 8
_diffrn_reflns_limit_h_min -5
_diffrn_reflns_limit_k_max 12
_diffrn_reflns_limit_k_min -12
_diffrn_reflns_limit_l_max 22
_diffrn_reflns_limit_l_min -24
_diffrn_reflns_number 8118
_diffrn_reflns_theta_full 25.09
_diffrn_reflns_theta_max 25.09
_diffrn_reflns_theta_min 1.03
_diffrn_standards_decay_% 0
_diffrn_standards_interval_count 0
_diffrn_standards_interval_time .
_diffrn_standards_number 0
_exptl_absorpt_coefficient_mu 1.077
_exptl_absorpt_correction_T_max 0.937
_exptl_absorpt_correction_T_min 0.902
_exptl_absorpt_correction_type empirical
_exptl_absorpt_process_details 'SADABS (Sheldrick, 1996)'
_exptl_crystal_colour blue
_exptl_crystal_density_diffrn 1.722
_exptl_crystal_density_method 'not measured'
_exptl_crystal_description prism
_exptl_crystal_F_000 835
_exptl_crystal_size_max 0.10
_exptl_crystal_size_mid 0.08
_exptl_crystal_size_min 0.06
_refine_diff_density_max 0.623
_refine_diff_density_min -0.915
_refine_diff_density_rms 0.148
_refine_ls_extinction_method none
_refine_ls_goodness_of_fit_ref 1.038
_refine_ls_hydrogen_treatment mixed
_refine_ls_matrix_type full
_refine_ls_number_parameters 481
_refine_ls_number_reflns 5479
_refine_ls_number_restraints 2
_refine_ls_restrained_S_all 1.038
_refine_ls_R_factor_gt 0.0452
_refine_ls_shift/su_max 0.009
_refine_ls_shift/su_mean 0.000
_refine_ls_structure_factor_coef Fsqd
_refine_ls_weighting_details 'calc w=1/[\s^2^(Fo^2^)+(0.0690P)^2^+5.6413P] where P=(Fo^2^+2Fc^2^)/3'
_refine_ls_weighting_scheme calc
_refine_ls_wR_factor_gt 0.1105
_refine_ls_wR_factor_ref 0.1349
_reflns_number_gt 4601
_reflns_number_total 5479
_reflns_threshold_expression >2sigma(I)
_cod_data_source_file ic0491074si20040708_033153.cif
_cod_data_source_block a
_cod_depositor_comments
;
The following automatic conversions were performed:
'_symmetry_cell_setting' value 'Triclinic' changed to 'triclinic'
according to '/home/saulius/struct/CIF-dictionaries/cif_core.dic'
dictionary named 'cif_core.dic' version 2.4.1 from 2010-06-29.

Automatic conversion script
Id: cif_fix_enum 1527 2010-12-29 10:47:43Z saulius 
;
_cod_database_code 4312170
_refine_ls_r_factor_ref 0.0619

loop_
_symmetry_equiv_pos_as_xyz
'x, y, z'
'-x, -y, -z'

loop_
_atom_site_label
_atom_site_type_symbol
_atom_site_fract_x
_atom_site_fract_y
_atom_site_fract_z
_atom_site_U_iso_or_equiv
_atom_site_adp_type
_atom_site_occupancy
_atom_site_symmetry_multiplicity
_atom_site_calc_flag
_atom_site_refinement_flags
_atom_site_disorder_assembly
_atom_site_disorder_group
Cd1 Cd -0.08300(5) -0.15288(3) 0.307324(19) 0.02483(14) Uani 1 1 d . . .
Cu1 Cu 0.0000 0.0000 0.5000 0.0212(2) Uani 1 2 d S . .
OW1 O -0.2439(6) -0.2557(4) 0.3951(2) 0.0417(10) Uani 1 1 d D . .
HW1A H -0.331(7) -0.200(5) 0.394(4) 0.062 Uiso 1 1 d D . .
O1 O 0.6882(5) 0.0121(4) 0.2952(2) 0.0363(9) Uani 1 1 d . . .
O1' O 0.6998(6) 0.5980(4) 0.3041(2) 0.0450(11) Uani 1 1 d . . .
O2 O 0.4912(5) -0.0606(4) 0.3736(2) 0.0356(9) Uani 1 1 d . . .
O2' O 0.7976(5) 0.7521(4) 0.23007(19) 0.0348(9) Uani 1 1 d . . .
O3 O 0.0577(5) -0.0352(3) 0.37267(19) 0.0309(9) Uani 1 1 d . . .
O3' O 0.9673(6) 0.7443(5) 0.0676(2) 0.0552(13) Uani 1 1 d D . .
H3' H 1.073(4) 0.753(9) 0.062(4) 0.083 Uiso 1 1 d D . .
O4 O 0.1659(5) 0.0827(3) 0.43444(17) 0.0226(7) Uani 1 1 d . . .
O4' O 1.1036(6) 0.6288(4) 0.1601(2) 0.0436(10) Uani 1 1 d . . .
O5 O 0.2711(6) 0.4063(4) 0.0924(2) 0.0407(10) Uani 1 1 d . . .
N1 N 0.1425(6) -0.3288(4) 0.3485(2) 0.0294(10) Uani 1 1 d . . .
N2 N 0.8135(6) -0.8501(4) 0.4705(2) 0.0254(9) Uani 1 1 d . . .
N3 N 0.1019(6) -0.0776(4) 0.2203(2) 0.0298(10) Uani 1 1 d . . .
N4 N 0.7453(7) 0.1643(5) -0.0127(3) 0.0437(13) Uani 1 1 d . . .
C1 C 0.3089(7) 0.3102(5) 0.2065(2) 0.0245(11) Uani 1 1 d . . .
C1' C 0.5256(7) 0.4557(5) 0.1413(3) 0.0271(11) Uani 1 1 d . . .
C2 C 0.4389(7) 0.2171(5) 0.2404(3) 0.0258(11) Uani 1 1 d . . .
H2A H 0.5588 0.2154 0.2270 0.031 Uiso 1 1 calc R . .
C2' C 0.5650(7) 0.5117(5) 0.1939(3) 0.0258(11) Uani 1 1 d . . .
H2'A H 0.4957 0.5024 0.2331 0.031 Uiso 1 1 calc R . .
C3 C 0.3926(7) 0.1255(5) 0.2944(2) 0.0228(11) Uani 1 1 d . . .
C3' C 0.7068(7) 0.5819(5) 0.1893(3) 0.0244(11) Uani 1 1 d . . .
C4 C 0.2136(7) 0.1344(5) 0.3167(2) 0.0223(11) Uani 1 1 d . . .
C4' C 0.8137(7) 0.5905(5) 0.1302(3) 0.0280(12) Uani 1 1 d . . .
C5 C 0.0847(7) 0.2296(5) 0.2833(3) 0.0266(11) Uani 1 1 d . . .
H5A H -0.0339 0.2358 0.2987 0.032 Uiso 1 1 calc R . .
C5' C 0.7767(8) 0.5313(5) 0.0789(3) 0.0329(13) Uani 1 1 d . . .
H5'A H 0.8504 0.5353 0.0408 0.039 Uiso 1 1 calc R . .
C6 C 0.1299(7) 0.3157(5) 0.2274(3) 0.0273(12) Uani 1 1 d . . .
H6A H 0.0414 0.3763 0.2043 0.033 Uiso 1 1 calc R . .
C6' C 0.6318(8) 0.4660(5) 0.0832(3) 0.0345(13) Uani 1 1 d . . .
H6'A H 0.6054 0.4293 0.0475 0.041 Uiso 1 1 calc R . .
C7 C 0.5354(7) 0.0168(5) 0.3239(3) 0.0254(11) Uani 1 1 d . . .
C7' C 0.7366(7) 0.6489(5) 0.2460(3) 0.0268(12) Uani 1 1 d . . .
C8 C 0.1455(6) 0.0491(4) 0.3783(3) 0.0221(11) Uani 1 1 d . . .
C8' C 0.9771(7) 0.6567(5) 0.1233(3) 0.0301(12) Uani 1 1 d . . .
C9 C 0.3603(8) 0.3933(5) 0.1428(3) 0.0290(12) Uani 1 1 d . . .
C10 C 0.2785(7) -0.3163(5) 0.3862(3) 0.0294(12) Uani 1 1 d . . .
H10A H 0.2853 -0.2361 0.3950 0.035 Uiso 1 1 calc R . .
C11 C 0.4089(7) -0.4151(5) 0.4128(3) 0.0289(12) Uani 1 1 d . . .
H11A H 0.4996 -0.4012 0.4392 0.035 Uiso 1 1 calc R . .
C12 C 0.4045(7) -0.5351(5) 0.4000(2) 0.0243(11) Uani 1 1 d . . .
C13 C 0.2624(8) -0.5488(5) 0.3616(3) 0.0357(14) Uani 1 1 d . . .
H13A H 0.2515 -0.6281 0.3524 0.043 Uiso 1 1 calc R . .
C14 C 0.1385(8) -0.4449(5) 0.3371(3) 0.0373(14) Uani 1 1 d . . .
H14A H 0.0458 -0.4565 0.3108 0.045 Uiso 1 1 calc R . .
C15 C 0.5463(7) -0.6440(5) 0.4249(2) 0.0250(11) Uani 1 1 d . . .
C16 C 0.7241(7) -0.6284(5) 0.4303(3) 0.0319(13) Uani 1 1 d . . .
H16A H 0.7571 -0.5479 0.4185 0.038 Uiso 1 1 calc R . .
C17 C 0.8515(8) -0.7314(5) 0.4531(3) 0.0332(13) Uani 1 1 d . . .
H17A H 0.9697 -0.7183 0.4567 0.040 Uiso 1 1 calc R . .
C18 C 0.5070(7) -0.7669(5) 0.4423(3) 0.0322(13) Uani 1 1 d . . .
H18A H 0.3901 -0.7825 0.4386 0.039 Uiso 1 1 calc R . .
C19 C 0.6426(7) -0.8661(5) 0.4653(3) 0.0313(12) Uani 1 1 d . . .
H19A H 0.6132 -0.9476 0.4777 0.038 Uiso 1 1 calc R . .
C20 C 0.2648(9) -0.1424(6) 0.2123(3) 0.0413(15) Uani 1 1 d . . .
H20A H 0.2938 -0.2233 0.2382 0.050 Uiso 1 1 calc R . .
C21 C 0.3914(8) -0.0961(6) 0.1681(3) 0.0418(15) Uani 1 1 d . . .
H21A H 0.5043 -0.1442 0.1656 0.050 Uiso 1 1 calc R . .
C22 C 0.3522(7) 0.0214(5) 0.1273(3) 0.0280(12) Uani 1 1 d . . .
C23 C 0.1802(8) 0.0888(6) 0.1338(3) 0.0350(13) Uani 1 1 d . . .
H23A H 0.1457 0.1678 0.1067 0.042 Uiso 1 1 calc R . .
C24 C 0.0624(8) 0.0367(6) 0.1810(3) 0.0342(13) Uani 1 1 d . . .
H24A H -0.0505 0.0835 0.1856 0.041 Uiso 1 1 calc R . .
C25 C 0.4873(8) 0.0748(5) 0.0786(3) 0.0292(12) Uani 1 1 d . . .
C26 C 0.6688(8) 0.0286(7) 0.0882(3) 0.0462(16) Uani 1 1 d . . .
H26A H 0.7071 -0.0333 0.1255 0.055 Uiso 1 1 calc R . .
C27 C 0.7911(9) 0.0758(7) 0.0419(3) 0.0478(17) Uani 1 1 d . . .
H27A H 0.9125 0.0443 0.0489 0.057 Uiso 1 1 calc R . .
C28 C 0.4391(9) 0.1656(5) 0.0219(3) 0.0370(14) Uani 1 1 d . . .
H28A H 0.3186 0.1975 0.0129 0.044 Uiso 1 1 calc R . .
C29 C 0.5721(9) 0.2081(6) -0.0210(3) 0.0422(15) Uani 1 1 d . . .
H29A H 0.5380 0.2716 -0.0580 0.051 Uiso 1 1 calc R . .

loop_
_atom_site_aniso_label
_atom_site_aniso_U_11
_atom_site_aniso_U_22
_atom_site_aniso_U_33
_atom_site_aniso_U_23
_atom_site_aniso_U_13
_atom_site_aniso_U_12
Cd1 0.0203(2) 0.0241(2) 0.0275(2) -0.00135(15) 0.00109(15) -0.00008(15)
Cu1 0.0178(4) 0.0175(4) 0.0238(4) 0.0042(3) 0.0016(3) 0.0007(3)
OW1 0.032(2) 0.038(2) 0.046(2) 0.006(2) 0.011(2) 0.0025(18)
O1 0.021(2) 0.034(2) 0.047(2) 0.0058(18) 0.0076(18) 0.0003(16)
O1' 0.060(3) 0.047(3) 0.032(2) -0.0077(19) 0.009(2) -0.021(2)
O2 0.031(2) 0.028(2) 0.038(2) 0.0111(17) 0.0064(17) 0.0059(16)
O2' 0.041(2) 0.032(2) 0.033(2) -0.0045(17) -0.0032(18) -0.0121(18)
O3 0.037(2) 0.026(2) 0.031(2) -0.0030(16) -0.0008(17) -0.0125(17)
O3' 0.035(3) 0.071(3) 0.050(3) 0.026(2) -0.004(2) -0.023(2)
O4 0.0229(18) 0.0225(18) 0.0211(18) -0.0007(14) 0.0012(14) -0.0038(14)
O4' 0.035(2) 0.042(2) 0.052(3) 0.000(2) -0.006(2) -0.0093(19)
O5 0.044(3) 0.050(3) 0.027(2) 0.0035(18) -0.0059(19) -0.018(2)
N1 0.025(2) 0.026(2) 0.034(3) 0.001(2) -0.004(2) -0.0003(19)
N2 0.023(2) 0.022(2) 0.028(2) 0.0016(18) 0.0011(18) -0.0031(18)
N3 0.026(2) 0.035(3) 0.030(2) -0.007(2) 0.0026(19) -0.010(2)
N4 0.044(3) 0.056(3) 0.034(3) -0.003(3) 0.005(2) -0.024(3)
C1 0.031(3) 0.020(3) 0.022(3) -0.003(2) 0.001(2) -0.006(2)
C1' 0.028(3) 0.023(3) 0.028(3) 0.000(2) 0.001(2) -0.004(2)
C2 0.022(3) 0.025(3) 0.028(3) -0.002(2) 0.003(2) -0.002(2)
C2' 0.031(3) 0.025(3) 0.019(2) 0.002(2) 0.000(2) -0.005(2)
C3 0.024(3) 0.021(2) 0.023(3) -0.004(2) 0.000(2) -0.001(2)
C3' 0.020(3) 0.025(3) 0.025(3) 0.002(2) 0.001(2) 0.000(2)
C4 0.025(3) 0.019(2) 0.023(3) -0.004(2) 0.002(2) -0.004(2)
C4' 0.030(3) 0.025(3) 0.025(3) 0.004(2) 0.002(2) -0.003(2)
C5 0.018(3) 0.028(3) 0.030(3) -0.001(2) 0.001(2) 0.002(2)
C5' 0.031(3) 0.039(3) 0.026(3) 0.001(2) 0.009(2) -0.006(2)
C6 0.025(3) 0.019(3) 0.033(3) 0.002(2) -0.008(2) 0.003(2)
C6' 0.045(4) 0.033(3) 0.026(3) -0.004(2) 0.000(3) -0.010(3)
C7 0.025(3) 0.019(3) 0.031(3) -0.005(2) -0.003(2) 0.000(2)
C7' 0.019(3) 0.032(3) 0.028(3) -0.003(2) 0.001(2) -0.002(2)
C8 0.016(2) 0.017(2) 0.028(3) 0.002(2) 0.002(2) 0.0032(19)
C8' 0.023(3) 0.030(3) 0.035(3) -0.003(2) 0.006(2) -0.004(2)
C9 0.035(3) 0.025(3) 0.025(3) -0.002(2) -0.004(2) -0.002(2)
C10 0.033(3) 0.021(3) 0.032(3) -0.003(2) -0.005(2) 0.001(2)
C11 0.025(3) 0.028(3) 0.034(3) -0.005(2) -0.004(2) -0.003(2)
C12 0.024(3) 0.024(3) 0.021(3) 0.000(2) 0.001(2) 0.000(2)
C13 0.032(3) 0.024(3) 0.050(4) -0.008(3) -0.016(3) 0.003(2)
C14 0.035(3) 0.032(3) 0.045(4) -0.009(3) -0.020(3) 0.001(3)
C15 0.026(3) 0.027(3) 0.022(3) -0.003(2) -0.003(2) -0.002(2)
C16 0.029(3) 0.021(3) 0.040(3) 0.004(2) -0.002(2) -0.002(2)
C17 0.024(3) 0.029(3) 0.045(3) 0.000(3) -0.001(2) -0.007(2)
C18 0.022(3) 0.027(3) 0.045(3) 0.002(2) -0.010(2) -0.006(2)
C19 0.026(3) 0.023(3) 0.042(3) 0.005(2) -0.006(2) -0.007(2)
C20 0.043(4) 0.032(3) 0.041(3) 0.004(3) 0.015(3) 0.000(3)
C21 0.029(3) 0.040(3) 0.047(4) 0.002(3) 0.009(3) 0.006(3)
C22 0.027(3) 0.031(3) 0.026(3) -0.005(2) 0.004(2) -0.008(2)
C23 0.038(3) 0.032(3) 0.033(3) 0.000(2) 0.001(3) -0.007(3)
C24 0.023(3) 0.040(3) 0.038(3) -0.010(3) 0.001(2) 0.000(2)
C25 0.030(3) 0.033(3) 0.028(3) -0.006(2) 0.001(2) -0.013(2)
C26 0.030(3) 0.064(4) 0.038(3) 0.008(3) -0.001(3) -0.011(3)
C27 0.027(3) 0.075(5) 0.042(4) -0.004(3) -0.001(3) -0.017(3)
C28 0.039(3) 0.031(3) 0.039(3) -0.001(3) 0.004(3) -0.003(3)
C29 0.058(4) 0.036(3) 0.031(3) 0.002(3) 0.005(3) -0.009(3)

loop_
_atom_type_symbol
_atom_type_description
_atom_type_scat_dispersion_real
_atom_type_scat_dispersion_imag
_atom_type_scat_source
C C 0.0033 0.0016 'International Tables Vol C Tables 4.2.6.8 and 6.1.1.4'
H H 0.0000 0.0000 'International Tables Vol C Tables 4.2.6.8 and 6.1.1.4'
N N 0.0061 0.0033 'International Tables Vol C Tables 4.2.6.8 and 6.1.1.4'
O O 0.0106 0.0060 'International Tables Vol C Tables 4.2.6.8 and 6.1.1.4'
Cd Cd -0.8075 1.2024 'International Tables Vol C Tables 4.2.6.8 and 6.1.1.4'
Cu Cu 0.3201 1.2651 'International Tables Vol C Tables 4.2.6.8 and 6.1.1.4'

loop_
_geom_angle_atom_site_label_1
_geom_angle_atom_site_label_2
_geom_angle_atom_site_label_3
_geom_angle
_geom_angle_site_symmetry_1
_geom_angle_site_symmetry_3
_geom_angle_publ_flag
O1 Cd1 N3 99.55(15) 1_455 . ?
O1 Cd1 O2' 92.89(15) 1_455 1_445 ?
N3 Cd1 O2' 85.74(15) . 1_445 ?
O1 Cd1 OW1 88.19(14) 1_455 . ?
N3 Cd1 OW1 172.02(15) . . ?
O2' Cd1 OW1 91.99(16) 1_445 . ?
O1 Cd1 O3 85.90(14) 1_455 . ?
N3 Cd1 O3 86.01(14) . . ?
O2' Cd1 O3 171.34(13) 1_445 . ?
OW1 Cd1 O3 96.54(15) . . ?
O1 Cd1 N1 166.07(15) 1_455 . ?
N3 Cd1 N1 91.70(16) . . ?
O2' Cd1 N1 96.14(15) 1_445 . ?
OW1 Cd1 N1 80.93(15) . . ?
O3 Cd1 N1 86.72(14) . . ?
O4 Cu1 O4 180.00(16) 2_556 . ?
O4 Cu1 N2 87.83(15) 2_556 2_646 ?
O4 Cu1 N2 92.17(15) . 2_646 ?
O4 Cu1 N2 92.17(15) 2_556 1_465 ?
O4 Cu1 N2 87.83(15) . 1_465 ?
N2 Cu1 N2 180.000(1) 2_646 1_465 ?
Cd1 OW1 HW1A 98(5) . . ?
C7 O1 Cd1 127.8(3) . 1_655 ?
C7' O2' Cd1 123.0(3) . 1_665 ?
C8 O3 Cd1 152.2(3) . . ?
C8' O3' H3' 101(6) . . ?
C8 O4 Cu1 107.2(3) . . ?
C14 N1 C10 116.0(5) . . ?
C14 N1 Cd1 122.4(4) . . ?
C10 N1 Cd1 121.5(3) . . ?
C19 N2 C17 117.2(5) . . ?
C19 N2 Cu1 119.8(3) . 1_645 ?
C17 N2 Cu1 122.9(4) . 1_645 ?
C20 N3 C24 116.8(5) . . ?
C20 N3 Cd1 120.0(4) . . ?
C24 N3 Cd1 122.8(4) . . ?
C29 N4 C27 116.8(5) . . ?
C2 C1 C6 119.8(5) . . ?
C2 C1 C9 119.0(5) . . ?
C6 C1 C9 120.8(5) . . ?
C2' C1' C6' 119.8(5) . . ?
C2' C1' C9 121.3(5) . . ?
C6' C1' C9 118.6(5) . . ?
C1 C2 C3 121.1(5) . . ?
C1 C2 H2A 119.4 . . ?
C3 C2 H2A 119.4 . . ?
C1' C2' C3' 121.2(5) . . ?
C1' C2' H2'A 119.4 . . ?
C3' C2' H2'A 119.4 . . ?
C4 C3 C2 118.7(5) . . ?
C4 C3 C7 122.3(5) . . ?
C2 C3 C7 118.9(5) . . ?
C2' C3' C4' 118.1(5) . . ?
C2' C3' C7' 119.3(4) . . ?
C4' C3' C7' 122.6(5) . . ?
C5 C4 C3 119.7(5) . . ?
C5 C4 C8 115.4(4) . . ?
C3 C4 C8 124.9(5) . . ?
C5' C4' C3' 120.2(5) . . ?
C5' C4' C8' 118.3(5) . . ?
C3' C4' C8' 121.3(5) . . ?
C6 C5 C4 121.2(5) . . ?
C6 C5 H5A 119.4 . . ?
C4 C5 H5A 119.4 . . ?
C4' C5' C6' 121.0(5) . . ?
C4' C5' H5'A 119.5 . . ?
C6' C5' H5'A 119.5 . . ?
C5 C6 C1 119.4(5) . . ?
C5 C6 H6A 120.3 . . ?
C1 C6 H6A 120.3 . . ?
C5' C6' C1' 119.5(5) . . ?
C5' C6' H6'A 120.3 . . ?
C1' C6' H6'A 120.3 . . ?
O2 C7 O1 126.3(5) . . ?
O2 C7 C3 117.2(5) . . ?
O1 C7 C3 116.5(5) . . ?
O1' C7' O2' 125.5(5) . . ?
O1' C7' C3' 117.7(5) . . ?
O2' C7' C3' 116.8(5) . . ?
O3 C8 O4 123.1(5) . . ?
O3 C8 C4 121.6(5) . . ?
O4 C8 C4 114.7(4) . . ?
O4' C8' O3' 124.3(5) . . ?
O4' C8' C4' 125.2(5) . . ?
O3' C8' C4' 110.3(5) . . ?
O5 C9 C1 119.7(5) . . ?
O5 C9 C1' 120.6(5) . . ?
C1 C9 C1' 119.6(5) . . ?
N1 C10 C11 123.8(5) . . ?
N1 C10 H10A 118.1 . . ?
C11 C10 H10A 118.1 . . ?
C10 C11 C12 119.7(5) . . ?
C10 C11 H11A 120.2 . . ?
C12 C11 H11A 120.2 . . ?
C11 C12 C13 116.6(5) . . ?
C11 C12 C15 121.9(5) . . ?
C13 C12 C15 121.5(5) . . ?
C14 C13 C12 119.8(5) . . ?
C14 C13 H13A 120.1 . . ?
C12 C13 H13A 120.1 . . ?
N1 C14 C13 124.0(5) . . ?
N1 C14 H14A 118.0 . . ?
C13 C14 H14A 118.0 . . ?
C16 C15 C18 116.9(5) . . ?
C16 C15 C12 121.8(5) . . ?
C18 C15 C12 121.2(5) . . ?
C17 C16 C15 120.1(5) . . ?
C17 C16 H16A 119.9 . . ?
C15 C16 H16A 119.9 . . ?
N2 C17 C16 123.1(5) . . ?
N2 C17 H17A 118.5 . . ?
C16 C17 H17A 118.5 . . ?
C19 C18 C15 119.7(5) . . ?
C19 C18 H18A 120.1 . . ?
C15 C18 H18A 120.1 . . ?
N2 C19 C18 123.0(5) . . ?
N2 C19 H19A 118.5 . . ?
C18 C19 H19A 118.5 . . ?
N3 C20 C21 123.5(6) . . ?
N3 C20 H20A 118.3 . . ?
C21 C20 H20A 118.3 . . ?
C20 C21 C22 120.3(5) . . ?
C20 C21 H21A 119.9 . . ?
C22 C21 H21A 119.9 . . ?
C21 C22 C23 116.8(5) . . ?
C21 C22 C25 121.6(5) . . ?
C23 C22 C25 121.6(5) . . ?
C24 C23 C22 119.2(5) . . ?
C24 C23 H23A 120.4 . . ?
C22 C23 H23A 120.4 . . ?
N3 C24 C23 123.4(5) . . ?
N3 C24 H24A 118.3 . . ?
C23 C24 H24A 118.3 . . ?
C28 C25 C26 117.7(5) . . ?
C28 C25 C22 122.6(5) . . ?
C26 C25 C22 119.6(5) . . ?
C27 C26 C25 118.9(6) . . ?
C27 C26 H26A 120.5 . . ?
C25 C26 H26A 120.5 . . ?
N4 C27 C26 123.6(6) . . ?
N4 C27 H27A 118.2 . . ?
C26 C27 H27A 118.2 . . ?
C29 C28 C25 118.9(6) . . ?
C29 C28 H28A 120.6 . . ?
C25 C28 H28A 120.6 . . ?
N4 C29 C28 124.0(6) . . ?
N4 C29 H29A 118.0 . . ?
C28 C29 H29A 118.0 . . ?

loop_
_geom_bond_atom_site_label_1
_geom_bond_atom_site_label_2
_geom_bond_distance
_geom_bond_site_symmetry_2
_geom_bond_publ_flag
Cd1 O1 2.265(4) 1_455 ?
Cd1 N3 2.305(4) . ?
Cd1 O2' 2.307(4) 1_445 ?
Cd1 OW1 2.315(4) . ?
Cd1 O3 2.381(4) . ?
Cd1 N1 2.388(4) . ?
Cu1 O4 1.972(3) 2_556 ?
Cu1 O4 1.972(3) . ?
Cu1 N2 1.987(4) 2_646 ?
Cu1 N2 1.987(4) 1_465 ?
OW1 HW1A 0.82(5) . ?
O1 C7 1.267(6) . ?
O1 Cd1 2.265(4) 1_655 ?
O1' C7' 1.240(6) . ?
O2 C7 1.251(6) . ?
O2' C7' 1.256(6) . ?
O2' Cd1 2.307(4) 1_665 ?
O3 C8 1.233(6) . ?
O3' C8' 1.325(7) . ?
O3' H3' 0.82(2) . ?
O4 C8 1.277(6) . ?
O4' C8' 1.196(7) . ?
O5 C9 1.217(7) . ?
N1 C14 1.329(7) . ?
N1 C10 1.338(7) . ?
N2 C19 1.335(7) . ?
N2 C17 1.341(7) . ?
N2 Cu1 1.987(4) 1_645 ?
N3 C20 1.335(8) . ?
N3 C24 1.336(7) . ?
N4 C29 1.321(9) . ?
N4 C27 1.334(8) . ?
C1 C2 1.387(7) . ?
C1 C6 1.392(8) . ?
C1 C9 1.499(7) . ?
C1' C2' 1.384(7) . ?
C1' C6' 1.393(8) . ?
C1' C9 1.503(8) . ?
C2 C3 1.403(7) . ?
C2 H2A 0.9300 . ?
C2' C3' 1.396(7) . ?
C2' H2'A 0.9300 . ?
C3 C4 1.398(7) . ?
C3 C7 1.512(7) . ?
C3' C4' 1.410(7) . ?
C3' C7' 1.511(7) . ?
C4 C5 1.391(7) . ?
C4 C8 1.527(7) . ?
C4' C5' 1.378(8) . ?
C4' C8' 1.507(8) . ?
C5 C6 1.390(7) . ?
C5 H5A 0.9300 . ?
C5' C6' 1.381(8) . ?
C5' H5'A 0.9300 . ?
C6 H6A 0.9300 . ?
C6' H6'A 0.9300 . ?
C10 C11 1.375(7) . ?
C10 H10A 0.9300 . ?
C11 C12 1.380(7) . ?
C11 H11A 0.9300 . ?
C12 C13 1.388(8) . ?
C12 C15 1.486(7) . ?
C13 C14 1.371(8) . ?
C13 H13A 0.9300 . ?
C14 H14A 0.9300 . ?
C15 C16 1.386(8) . ?
C15 C18 1.387(7) . ?
C16 C17 1.372(8) . ?
C16 H16A 0.9300 . ?
C17 H17A 0.9300 . ?
C18 C19 1.385(8) . ?
C18 H18A 0.9300 . ?
C19 H19A 0.9300 . ?
C20 C21 1.368(8) . ?
C20 H20A 0.9300 . ?
C21 C22 1.375(8) . ?
C21 H21A 0.9300 . ?
C22 C23 1.398(8) . ?
C22 C25 1.493(7) . ?
C23 C24 1.378(8) . ?
C23 H23A 0.9300 . ?
C24 H24A 0.9300 . ?
C25 C28 1.380(8) . ?
C25 C26 1.387(8) . ?
C26 C27 1.373(9) . ?
C26 H26A 0.9300 . ?
C27 H27A 0.9300 . ?
C28 C29 1.375(9) . ?
C28 H28A 0.9300 . ?
C29 H29A 0.9300 . ?

loop_
_geom_hbond_atom_site_label_D
_geom_hbond_atom_site_label_H
_geom_hbond_atom_site_label_A
_geom_hbond_distance_DH
_geom_hbond_distance_HA
_geom_hbond_distance_DA
_geom_hbond_angle_DHA
_geom_hbond_site_symmetry_A
OW1 HW1A O2 0.82(5) 1.85(3) 2.652(5) 168(8) 1_455
O3' H3' N4 0.82(2) 1.89(5) 2.638(6) 150(9) 2_765
